data_1010793
_chemical_name_systematic 'Neodymium antimonide'
_chemical_formula_structural 'Nd Sb'
_chemical_formula_sum 'Nd Sb'
_publ_section_title
;
Sulla struttura cristallina dei composti delle terre rare con i
metalloidi del V gruppo. - Composti del Neodimio.
;

loop_
_publ_author_name
'Iandelli, A'
'Botti, E'

_journal_name_full
;
Atti della Accademia Nazionale dei Lincei, Classe di Scienze Fisiche,
Matematiche e Naturali, Rendiconti, Serie 7 (1, 1925-1945)
;
_journal_coden_ASTM AANL7U
_journal_volume 25
_journal_year 1937
_journal_page_first 638
_journal_page_last 640
_cell_length_a 6.309
_cell_length_b 6.309
_cell_length_c 6.309
_cell_angle_alpha 90
_cell_angle_beta 90
_cell_angle_gamma 90
_cell_volume 251.1
_cell_formula_units_Z 0

loop_
_atom_site_label
_atom_site_fract_x
_atom_site_fract_y
_atom_site_fract_z
? ? ? ?

_cod_database_code 1010793
